data_7060980
loop_
_publ_author_name
'Li, Yonghui'
'Fan, Qingqing'
'Yang, Haiquan'
'Xie, Shangqing'
'Huang, Wei'
'Li, Xiaoyan'
'Sun, Hongjian'
'Fuhr, Olaf'
'Fenske, Dieter'

_publ_section_title
;
 Synthesis and properties of [PCP] pincer silylene cobalt(i) complexes
;
_journal_issue 42
_journal_name_full 'New Journal of Chemistry'
_journal_page_first 19950
_journal_page_last 19956
_journal_paper_doi 10.1039/D1NJ02982G
_journal_volume 45
_journal_year 2021
_chemical_formula_moiety 'C43 H48 Cl1.007 Co N2 O3 P2 Si'
_chemical_formula_sum 'C43 H48 Cl Co N2 O3 P2 Si'
_chemical_formula_weight 825.24
_space_group_crystal_system monoclinic
_space_group_IT_number 14
_space_group_name_Hall '-P 2ybc'
_space_group_name_H-M_alt 'P 1 21/c 1'
_atom_sites_solution_hydrogens geom
_audit_creation_date 2021-09-16
_audit_creation_method
;
Olex2 1.3
(compiled 2020.11.12 svn.r5f609507 for OlexSys, GUI svn.r6272)
;
_audit_update_record
;
2021-09-16 deposited with the CCDC.	2021-09-22 downloaded from the CCDC.
;
_cell_angle_alpha 90
_cell_angle_beta 90.7760(10)
_cell_angle_gamma 90
_cell_formula_units_Z 4
_cell_length_a 16.7134(2)
_cell_length_b 12.4172(2)
_cell_length_c 22.7388(3)
_cell_measurement_reflns_used 10511
_cell_measurement_temperature 172.99(10)
_cell_measurement_theta_max 75.6560
_cell_measurement_theta_min 2.6130
_cell_volume 4718.63(11)
_computing_cell_refinement 'CrysAlisPro 1.171.40.25a (Rigaku OD, 2018)'
_computing_data_collection 'CrysAlisPro 1.171.40.25a (Rigaku OD, 2018)'
_computing_data_reduction 'CrysAlisPro 1.171.40.25a (Rigaku OD, 2018)'
_computing_molecular_graphics 'Olex2 1.3 (Dolomanov et al., 2009)'
_computing_publication_material 'Olex2 1.3 (Dolomanov et al., 2009)'
_computing_structure_refinement 'SHELXL 2018/3 (Sheldrick, 2015)'
_computing_structure_solution 'SHELXT 2018/2 (Sheldrick, 2018)'
_diffrn_ambient_temperature 172.99(10)
_diffrn_detector_area_resol_mean 10.0000
_diffrn_detector_type HyPix
_diffrn_measured_fraction_theta_full 0.986
_diffrn_measured_fraction_theta_max 0.986
_diffrn_measurement_details
;
List of Runs (angles in degrees, time in seconds):

  # Type    Start    End  Width  t~exp~   \w     \q     \k     \f   Frames
#--------------------------------------------------------------------------
  1  \w    -80.00  24.00   1.00    0.30    --  -48.45  96.00  43.00  104
  2  \w      9.00  46.00   1.00    0.30    --   48.45 -96.00 -65.00   37
  3  \w   -120.00 -33.00   1.00    0.30    --  -48.45 -57.00 -60.00   87
  4  \w   -159.00 -81.00   1.00    3.00    --  -86.25 -96.00 -65.00   78
  5  \w    -72.00 -47.00   1.00    3.00    --  -86.25  96.00  43.00   25
  6  \w     67.00 109.00   1.00    3.00    --  106.49 -96.00 -65.00   42
  7  \w    105.00 178.00   1.00    3.00    --  106.49  96.00  43.00   73
  8  \w     36.00  89.00   1.00    3.00    --  106.49 -57.00  60.00   53
  9  \w     96.00 121.00   1.00    3.00    --  106.49 -57.00  60.00   25
 10  \w     86.00 178.00   1.00    3.00    --  106.49  77.00 120.00   92
 11  \w     34.00 117.00   1.00    3.00    --  106.49-125.00 -90.00   83
 12  \w     94.00 178.00   1.00    3.00    --  106.49 125.00 150.00   84
;
_diffrn_measurement_device 'four-circle diffractometer'
_diffrn_measurement_device_type 'XtaLAB Synergy, Dualflex, HyPix'
_diffrn_measurement_method '\w scans'
_diffrn_radiation_type CuK\a
_diffrn_radiation_wavelength 1.54184
_diffrn_reflns_av_R_equivalents 0.0423
_diffrn_reflns_av_unetI/netI 0.0447
_diffrn_reflns_Laue_measured_fraction_full 0.986
_diffrn_reflns_Laue_measured_fraction_max 0.986
_diffrn_reflns_limit_h_max 19
_diffrn_reflns_limit_h_min -19
_diffrn_reflns_limit_k_max 14
_diffrn_reflns_limit_k_min -14
_diffrn_reflns_limit_l_max 27
_diffrn_reflns_limit_l_min -23
_diffrn_reflns_number 25008
_diffrn_reflns_point_group_measured_fraction_full 0.986
_diffrn_reflns_point_group_measured_fraction_max 0.986
_diffrn_reflns_theta_full 66.596
_diffrn_reflns_theta_max 66.596
_diffrn_reflns_theta_min 2.644
_exptl_absorpt_coefficient_mu 4.537
_exptl_absorpt_correction_T_max 1.00000
_exptl_absorpt_correction_T_min 0.63709
_exptl_absorpt_correction_type multi-scan
_exptl_absorpt_process_details
;
CrysAlisPro 1.171.40.25a (Rigaku Oxford Diffraction, 2018)
Empirical absorption correction using spherical harmonics,
 implemented in SCALE3 ABSPACK scaling algorithm.
;
_exptl_crystal_colour yellow
_exptl_crystal_colour_primary yellow
_exptl_crystal_density_diffrn 1.162
_exptl_crystal_description needle
_exptl_crystal_F_000 1728
_exptl_crystal_size_max 0.1
_exptl_crystal_size_mid 0.03
_exptl_crystal_size_min 0.02
_refine_diff_density_max 0.749
_refine_diff_density_min -0.278
_refine_diff_density_rms 0.065
_refine_ls_extinction_method none
_refine_ls_goodness_of_fit_ref 1.046
_refine_ls_hydrogen_treatment constr
_refine_ls_matrix_type full
_refine_ls_number_parameters 505
_refine_ls_number_reflns 8225
_refine_ls_number_restraints 37
_refine_ls_restrained_S_all 1.050
_refine_ls_R_factor_all 0.0630
_refine_ls_R_factor_gt 0.0490
_refine_ls_shift/su_max 0.001
_refine_ls_shift/su_mean 0.000
_refine_ls_structure_factor_coef Fsqd
_refine_ls_weighting_details 'w=1/[\s^2^(Fo^2^)+(0.0934P)^2^+2.2768P] where P=(Fo^2^+2Fc^2^)/3'
_refine_ls_weighting_scheme calc
_refine_ls_wR_factor_gt 0.1377
_refine_ls_wR_factor_ref 0.1554
_reflns_Friedel_coverage 0.000
_reflns_number_gt 6664
_reflns_number_total 8225
_reflns_threshold_expression 'I > 2\s(I)'
_cod_data_source_file d1nj02982g2.cif
_cod_data_source_block 191009c
_cod_depositor_comments 'Adding full bibliography for 7060978--7060981.cif.'
_cod_database_code 7060980
_shelx_shelxl_version_number 2018/3
_shelx_space_group_comment
;
The symmetry employed for this shelxl refinement is uniquely defined
by the following loop, which should always be used as a source of
symmetry information in preference to the above space-group names.
They are only intended as comments.
;
_shelx_estimated_absorpt_t_max 0.915
_shelx_estimated_absorpt_t_min 0.660
_olex2_refinement_description
;
1. Fixed Uiso
 At 1.2 times of:
  All C(H) groups, All C(H,H) groups
 At 1.5 times of:
  All C(H,H,H) groups
2. Uiso/Uaniso restraints and constraints
Cl1B \\sim Cl1A \\sim Cl1C: within 2A with sigma of 0.002 and sigma for
terminal atoms of 0.004 within 2A
Uanis(Cl1B) \\sim Ueq, Uanis(Cl1A) \\sim Ueq, Uanis(Cl1C) \\sim Ueq: with sigma
of 0.002 and sigma for terminal atoms of 0.004
3. Others
 1*[Sof(Cl1A)]+1*[Sof(Cl1B)]+1*[Sof(Cl1C)]=1 with esd of 0.001
4.a Ternary CH refined with riding coordinates:
 C30(H30)
4.b Secondary CH2 refined with riding coordinates:
 C29(H29A,H29B), C31(H31A,H31B)
4.c Aromatic/amide H refined with riding coordinates:
 C8(H8), C9(H9), C10(H10), C11(H11), C12(H12), C18(H18), C19(H19), C20(H20),
 C21(H21), C22(H22), C24(H24), C25(H25), C26(H26), C27(H27), C28(H28), C33(H33),
  C34(H34), C35(H35), C36(H36), C37(H37), C39(H39), C40(H40), C41(H41),
 C42(H42), C43(H43)
4.d Idealised Me refined as rotating group:
 C3(H3A,H3B,H3C), C4(H4A,H4B,H4C), C5(H5A,H5B,H5C), C14(H14A,H14B,H14C),
 C15(H15A,H15B,H15C), C16(H16A,H16B,H16C)
;
_smtbx_masks_void_probe_radius 1.2
_smtbx_masks_void_truncation_radius 1.2
_olex2_submission_special_instructions 'No special instructions were received'
_oxdiff_exptl_absorpt_empirical_details
;
Empirical correction (ABSPACK) includes:
- Absorption correction using spherical harmonics
- Frame scaling
;

loop_
_space_group_symop_operation_xyz
'x, y, z'
'-x, y+1/2, -z+1/2'
'-x, -y, -z'
'x, -y-1/2, z-1/2'

loop_
_atom_site_label
_atom_site_type_symbol
_atom_site_fract_x
_atom_site_fract_y
_atom_site_fract_z
_atom_site_U_iso_or_equiv
_atom_site_adp_type
_atom_site_occupancy
_atom_site_site_symmetry_order
_atom_site_calc_flag
_atom_site_refinement_flags_posn
_atom_site_refinement_flags_adp
_atom_site_refinement_flags_occupancy
_atom_site_disorder_assembly
_atom_site_disorder_group
Co1 Co 0.70269(3) 0.24773(4) 0.60625(2) 0.03673(15) Uani 1 1 d . . . . .
P1 P 0.59276(5) 0.29304(7) 0.64614(3) 0.0415(2) Uani 1 1 d . . . . .
P2 P 0.74145(5) 0.08700(7) 0.62580(3) 0.0405(2) Uani 1 1 d . . . . .
Si1 Si 0.79094(5) 0.35789(7) 0.57025(3) 0.0387(2) Uani 1 1 d . . . . .
O1 O 0.63619(16) 0.2125(3) 0.48994(11) 0.0638(7) Uani 1 1 d . . . . .
O2 O 0.60555(14) 0.3003(2) 0.71697(9) 0.0529(6) Uani 1 1 d . . . . .
O3 O 0.79853(14) 0.0883(2) 0.68461(10) 0.0515(6) Uani 1 1 d . . . . .
N1 N 0.77940(16) 0.5041(2) 0.55325(11) 0.0426(6) Uani 1 1 d . . . . .
N2 N 0.81248(15) 0.3822(2) 0.49179(11) 0.0416(6) Uani 1 1 d . . . . .
C1 C 0.6637(2) 0.2273(3) 0.53630(15) 0.0469(8) Uani 1 1 d . . . . .
C2 C 0.7708(2) 0.6064(3) 0.58666(15) 0.0490(8) Uani 1 1 d . . . . .
C3 C 0.7450(3) 0.5743(3) 0.64837(16) 0.0597(10) Uani 1 1 d . . . . .
H3A H 0.691807 0.541069 0.646291 0.090 Uiso 1 1 calc R U . . .
H3B H 0.743037 0.638457 0.673395 0.090 Uiso 1 1 calc R U . . .
H3C H 0.783438 0.522719 0.665021 0.090 Uiso 1 1 calc R U . . .
C4 C 0.8534(2) 0.6616(3) 0.59051(18) 0.0637(10) Uani 1 1 d . . . . .
H4A H 0.892198 0.612291 0.608748 0.095 Uiso 1 1 calc R U . . .
H4B H 0.849425 0.727071 0.614348 0.095 Uiso 1 1 calc R U . . .
H4C H 0.870953 0.680456 0.550884 0.095 Uiso 1 1 calc R U . . .
C5 C 0.7105(3) 0.6824(3) 0.55878(18) 0.0614(10) Uani 1 1 d . . . . .
H5A H 0.730940 0.708605 0.521225 0.092 Uiso 1 1 calc R U . . .
H5B H 0.701480 0.743516 0.585127 0.092 Uiso 1 1 calc R U . . .
H5C H 0.659872 0.644165 0.551931 0.092 Uiso 1 1 calc R U . . .
C6 C 0.79686(17) 0.4868(3) 0.49677(13) 0.0405(7) Uani 1 1 d . . . . .
C7 C 0.79383(19) 0.5671(3) 0.44812(13) 0.0436(7) Uani 1 1 d . . . . .
C8 C 0.7212(2) 0.5862(3) 0.41968(16) 0.0539(8) Uani 1 1 d . . . . .
H8 H 0.674222 0.549919 0.432000 0.065 Uiso 1 1 calc R U . . .
C9 C 0.7174(3) 0.6581(4) 0.37339(17) 0.0650(10) Uani 1 1 d . . . . .
H9 H 0.667598 0.672510 0.354360 0.078 Uiso 1 1 calc R U . . .
C10 C 0.7855(3) 0.7089(4) 0.35483(17) 0.0678(11) Uani 1 1 d . . . . .
H10 H 0.782775 0.757071 0.322390 0.081 Uiso 1 1 calc R U . . .
C11 C 0.8576(3) 0.6905(3) 0.38293(17) 0.0620(10) Uani 1 1 d . . . . .
H11 H 0.904413 0.726279 0.369951 0.074 Uiso 1 1 calc R U . . .
C12 C 0.8623(2) 0.6203(3) 0.42991(15) 0.0520(8) Uani 1 1 d . . . . .
H12 H 0.911933 0.608410 0.449658 0.062 Uiso 1 1 calc R U . . .
C13 C 0.8436(2) 0.3196(3) 0.44121(14) 0.0498(8) Uani 1 1 d . . . . .
C14 C 0.7896(3) 0.3292(4) 0.38749(16) 0.0718(12) Uani 1 1 d . . . . .
H14A H 0.735043 0.308274 0.397771 0.108 Uiso 1 1 calc R U . . .
H14B H 0.809200 0.281613 0.356428 0.108 Uiso 1 1 calc R U . . .
H14C H 0.789729 0.403790 0.373470 0.108 Uiso 1 1 calc R U . . .
C15 C 0.9288(3) 0.3554(4) 0.4283(2) 0.0806(14) Uani 1 1 d . . . . .
H15A H 0.927806 0.427475 0.410767 0.121 Uiso 1 1 calc R U . . .
H15B H 0.953300 0.304636 0.400903 0.121 Uiso 1 1 calc R U . . .
H15C H 0.960214 0.357147 0.465043 0.121 Uiso 1 1 calc R U . . .
C16 C 0.8455(3) 0.2022(3) 0.46083(18) 0.0663(11) Uani 1 1 d . . . . .
H16A H 0.881647 0.194609 0.494902 0.100 Uiso 1 1 calc R U . . .
H16B H 0.864664 0.157052 0.428575 0.100 Uiso 1 1 calc R U . . .
H16C H 0.791559 0.179397 0.471637 0.100 Uiso 1 1 calc R U . . .
C17 C 0.53896(18) 0.4190(3) 0.63315(14) 0.0444(7) Uani 1 1 d . . . . .
C18 C 0.4845(2) 0.4566(3) 0.67411(17) 0.0595(9) Uani 1 1 d . . . . .
H18 H 0.477842 0.419537 0.710260 0.071 Uiso 1 1 calc R U . . .
C19 C 0.4398(2) 0.5486(4) 0.6619(2) 0.0669(11) Uani 1 1 d . . . . .
H19 H 0.402481 0.573932 0.689905 0.080 Uiso 1 1 calc R U . . .
C20 C 0.4490(2) 0.6033(3) 0.61003(19) 0.0626(10) Uani 1 1 d . . . . .
H20 H 0.417846 0.665814 0.602047 0.075 Uiso 1 1 calc R U . . .
C21 C 0.5025(2) 0.5680(3) 0.57021(18) 0.0611(9) Uani 1 1 d . . . . .
H21 H 0.509110 0.606230 0.534407 0.073 Uiso 1 1 calc R U . . .
C22 C 0.5482(2) 0.4757(3) 0.58143(15) 0.0507(8) Uani 1 1 d . . . . .
H22 H 0.585712 0.451783 0.553281 0.061 Uiso 1 1 calc R U . . .
C23 C 0.50682(19) 0.2016(3) 0.63846(16) 0.0496(8) Uani 1 1 d . . . . .
C24 C 0.4791(2) 0.1421(3) 0.68512(19) 0.0613(10) Uani 1 1 d . . . . .
H24 H 0.503067 0.149802 0.722997 0.074 Uiso 1 1 calc R U . . .
C25 C 0.4156(3) 0.0703(4) 0.6766(3) 0.0813(14) Uani 1 1 d . . . . .
H25 H 0.396531 0.029238 0.708736 0.098 Uiso 1 1 calc R U . . .
C26 C 0.3804(3) 0.0588(4) 0.6214(3) 0.0880(16) Uani 1 1 d . . . . .
H26 H 0.337252 0.010012 0.615512 0.106 Uiso 1 1 calc R U . . .
C27 C 0.4081(3) 0.1179(4) 0.5761(3) 0.0829(14) Uani 1 1 d . . . . .
H27 H 0.384244 0.109337 0.538217 0.099 Uiso 1 1 calc R U . . .
C28 C 0.4703(2) 0.1904(4) 0.5832(2) 0.0649(10) Uani 1 1 d . . . . .
H28 H 0.487934 0.232146 0.550902 0.078 Uiso 1 1 calc R U . . .
C29 C 0.6811(2) 0.2537(3) 0.73533(14) 0.0505(8) Uani 1 1 d . . . . .
H29A H 0.674149 0.175225 0.741017 0.061 Uiso 1 1 calc R U . . .
H29B H 0.697649 0.285226 0.773600 0.061 Uiso 1 1 calc R U . . .
C30 C 0.7471(2) 0.2728(3) 0.69072(13) 0.0455(7) Uani 1 1 d . . . . .
H30 H 0.766420 0.348784 0.694286 0.055 Uiso 1 1 calc R U . . .
C31 C 0.8160(2) 0.1965(3) 0.70454(14) 0.0480(8) Uani 1 1 d . . . . .
H31A H 0.865005 0.222777 0.685180 0.058 Uiso 1 1 calc R U . . .
H31B H 0.826314 0.195689 0.747519 0.058 Uiso 1 1 calc R U . . .
C32 C 0.67125(19) -0.0198(3) 0.64516(15) 0.0461(7) Uani 1 1 d . . . . .
C33 C 0.6852(2) -0.0862(3) 0.69331(15) 0.0539(8) Uani 1 1 d . . . . .
H33 H 0.731327 -0.074897 0.717397 0.065 Uiso 1 1 calc R U . . .
C34 C 0.6330(3) -0.1684(3) 0.70666(17) 0.0634(11) Uani 1 1 d . . . . .
H34 H 0.642726 -0.212922 0.739979 0.076 Uiso 1 1 calc R U . . .
C35 C 0.5665(3) -0.1856(3) 0.67126(19) 0.0682(12) Uani 1 1 d . . . . .
H35 H 0.530566 -0.242369 0.680171 0.082 Uiso 1 1 calc R U . . .
C36 C 0.5519(2) -0.1212(3) 0.62333(18) 0.0615(10) Uani 1 1 d . . . . .
H36 H 0.506190 -0.133792 0.599014 0.074 Uiso 1 1 calc R U . . .
C37 C 0.6040(2) -0.0373(3) 0.61023(17) 0.0525(8) Uani 1 1 d . . . . .
H37 H 0.593436 0.007909 0.577323 0.063 Uiso 1 1 calc R U . . .
C38 C 0.80439(18) 0.0119(3) 0.57492(14) 0.0425(7) Uani 1 1 d . . . . .
C39 C 0.8856(2) -0.0014(3) 0.58628(16) 0.0536(8) Uani 1 1 d . . . . .
H39 H 0.909329 0.027621 0.621022 0.064 Uiso 1 1 calc R U . . .
C40 C 0.9322(2) -0.0580(4) 0.54615(19) 0.0635(10) Uani 1 1 d . . . . .
H40 H 0.987634 -0.067631 0.554150 0.076 Uiso 1 1 calc R U . . .
C41 C 0.8996(2) -0.0997(3) 0.49560(18) 0.0605(10) Uani 1 1 d . . . . .
H41 H 0.932255 -0.137766 0.468768 0.073 Uiso 1 1 calc R U . . .
C42 C 0.8198(2) -0.0863(3) 0.48393(17) 0.0555(9) Uani 1 1 d . . . . .
H42 H 0.797002 -0.115567 0.448928 0.067 Uiso 1 1 calc R U . . .
C43 C 0.7716(2) -0.0301(3) 0.52286(16) 0.0523(8) Uani 1 1 d . . . . .
H43 H 0.716311 -0.020254 0.514054 0.063 Uiso 1 1 calc R U . . .
Cl1A Cl 0.9144(3) 0.3644(9) 0.6037(3) 0.0336(10) Uani 0.56(2) 1 d . U P . .
Cl1B Cl 0.9091(7) 0.3870(12) 0.6109(5) 0.0264(12) Uani 0.21(2) 1 d . U P . .
Cl1C Cl 0.9193(6) 0.3388(10) 0.5978(4) 0.0264(11) Uani 0.235(19) 1 d . U P . .

loop_
_atom_site_aniso_label
_atom_site_aniso_U_11
_atom_site_aniso_U_22
_atom_site_aniso_U_33
_atom_site_aniso_U_23
_atom_site_aniso_U_13
_atom_site_aniso_U_12
Co1 0.0332(3) 0.0449(3) 0.0321(3) 0.0000(2) 0.00036(19) -0.0031(2)
P1 0.0359(4) 0.0524(5) 0.0361(4) -0.0010(3) 0.0041(3) -0.0027(3)
P2 0.0380(4) 0.0451(4) 0.0383(4) 0.0012(3) -0.0015(3) -0.0037(3)
Si1 0.0334(4) 0.0492(5) 0.0336(4) 0.0012(3) 0.0029(3) -0.0033(3)
O1 0.0557(15) 0.096(2) 0.0399(13) -0.0057(13) -0.0094(11) -0.0029(14)
O2 0.0476(13) 0.0739(17) 0.0374(11) -0.0024(11) 0.0069(9) 0.0038(12)
O3 0.0524(13) 0.0558(14) 0.0461(12) 0.0027(10) -0.0092(10) -0.0013(11)
N1 0.0448(14) 0.0463(15) 0.0368(13) -0.0012(11) 0.0069(11) -0.0063(12)
N2 0.0421(14) 0.0480(16) 0.0349(12) 0.0009(11) 0.0055(10) 0.0042(12)
C1 0.0386(16) 0.060(2) 0.0422(18) 0.0007(15) 0.0060(14) -0.0010(15)
C2 0.055(2) 0.0460(19) 0.0461(17) -0.0020(14) 0.0103(15) -0.0060(15)
C3 0.076(3) 0.056(2) 0.0473(19) -0.0085(16) 0.0160(18) -0.0104(19)
C4 0.066(2) 0.062(2) 0.063(2) -0.0079(18) 0.0033(18) -0.027(2)
C5 0.069(2) 0.052(2) 0.063(2) -0.0057(18) 0.0127(19) 0.0015(19)
C6 0.0329(14) 0.0485(18) 0.0401(16) 0.0023(13) 0.0031(12) -0.0061(13)
C7 0.0428(16) 0.0517(19) 0.0366(15) 0.0022(13) 0.0069(13) 0.0029(14)
C8 0.0480(18) 0.062(2) 0.0517(19) 0.0046(16) 0.0016(15) -0.0015(16)
C9 0.070(2) 0.072(3) 0.053(2) 0.0099(19) -0.0078(18) 0.008(2)
C10 0.094(3) 0.062(2) 0.047(2) 0.0129(18) 0.004(2) 0.004(2)
C11 0.072(3) 0.060(2) 0.054(2) 0.0097(18) 0.0154(19) -0.013(2)
C12 0.053(2) 0.059(2) 0.0443(17) -0.0007(15) 0.0095(15) -0.0077(16)
C13 0.0455(17) 0.063(2) 0.0417(17) -0.0023(15) 0.0133(14) 0.0077(16)
C14 0.088(3) 0.083(3) 0.044(2) -0.0120(19) -0.0032(19) 0.028(2)
C15 0.057(2) 0.096(3) 0.090(3) -0.017(3) 0.033(2) -0.003(2)
C16 0.081(3) 0.057(2) 0.062(2) -0.0019(18) 0.026(2) 0.017(2)
C17 0.0369(15) 0.0520(19) 0.0443(17) -0.0098(14) 0.0020(13) -0.0041(14)
C18 0.059(2) 0.063(2) 0.057(2) -0.0126(18) 0.0124(17) -0.0008(19)
C19 0.058(2) 0.067(3) 0.076(3) -0.022(2) 0.0099(19) 0.013(2)
C20 0.049(2) 0.056(2) 0.082(3) -0.013(2) -0.0136(19) 0.0030(17)
C21 0.059(2) 0.060(2) 0.064(2) -0.0001(18) -0.0050(18) -0.0023(18)
C22 0.0431(17) 0.055(2) 0.0536(19) 0.0007(16) 0.0025(14) 0.0043(15)
C23 0.0350(16) 0.052(2) 0.062(2) -0.0021(16) 0.0093(15) 0.0009(14)
C24 0.048(2) 0.060(2) 0.076(3) -0.0008(19) 0.0203(18) -0.0059(18)
C25 0.059(3) 0.067(3) 0.119(4) 0.007(3) 0.033(3) -0.007(2)
C26 0.044(2) 0.077(3) 0.143(5) -0.014(3) 0.006(3) -0.017(2)
C27 0.047(2) 0.087(3) 0.114(4) -0.023(3) -0.016(2) -0.015(2)
C28 0.0459(19) 0.073(3) 0.076(3) -0.004(2) -0.0037(18) -0.0079(19)
C29 0.0487(19) 0.068(2) 0.0348(16) 0.0018(14) -0.0029(14) -0.0053(16)
C30 0.0467(18) 0.060(2) 0.0296(14) -0.0011(14) -0.0020(13) -0.0068(15)
C31 0.0466(17) 0.057(2) 0.0403(16) -0.0003(14) -0.0082(13) -0.0027(16)
C32 0.0436(17) 0.0467(18) 0.0482(17) -0.0059(14) 0.0096(14) -0.0024(14)
C33 0.061(2) 0.057(2) 0.0442(18) -0.0039(16) 0.0084(15) -0.0071(17)
C34 0.088(3) 0.053(2) 0.050(2) 0.0001(17) 0.020(2) -0.016(2)
C35 0.078(3) 0.058(2) 0.069(2) -0.014(2) 0.033(2) -0.022(2)
C36 0.054(2) 0.060(2) 0.070(2) -0.013(2) 0.0146(18) -0.0121(18)
C37 0.0447(18) 0.051(2) 0.062(2) -0.0066(16) 0.0079(15) -0.0053(15)
C38 0.0368(15) 0.0420(17) 0.0487(17) 0.0052(14) 0.0005(13) -0.0018(13)
C39 0.0443(18) 0.062(2) 0.055(2) 0.0073(17) 0.0016(15) 0.0033(16)
C40 0.0441(19) 0.070(3) 0.076(3) 0.014(2) 0.0122(18) 0.0111(18)
C41 0.062(2) 0.052(2) 0.069(2) 0.0020(18) 0.0246(19) -0.0003(18)
C42 0.056(2) 0.053(2) 0.057(2) -0.0106(17) 0.0055(16) -0.0047(17)
C43 0.0424(17) 0.057(2) 0.057(2) -0.0059(16) 0.0031(15) -0.0022(16)
Cl1A 0.0326(13) 0.029(2) 0.0388(17) -0.0085(17) 0.0022(11) 0.0011(16)
Cl1B 0.0240(15) 0.0262(19) 0.0289(16) -0.0060(14) 0.0008(12) -0.0011(14)
Cl1C 0.0240(14) 0.0260(19) 0.0291(15) -0.0047(14) 0.0012(11) 0.0003(14)

loop_
_atom_type_symbol
_atom_type_description
_atom_type_scat_dispersion_real
_atom_type_scat_dispersion_imag
_atom_type_scat_source
C C 0.0181 0.0091 'International Tables Vol C Tables 4.2.6.8 and 6.1.1.4'
H H 0.0000 0.0000 'International Tables Vol C Tables 4.2.6.8 and 6.1.1.4'
Cl Cl 0.3639 0.7018 'International Tables Vol C Tables 4.2.6.8 and 6.1.1.4'
Co Co -2.3653 3.6143 'International Tables Vol C Tables 4.2.6.8 and 6.1.1.4'
N N 0.0311 0.0180 'International Tables Vol C Tables 4.2.6.8 and 6.1.1.4'
O O 0.0492 0.0322 'International Tables Vol C Tables 4.2.6.8 and 6.1.1.4'
P P 0.2955 0.4335 'International Tables Vol C Tables 4.2.6.8 and 6.1.1.4'
Si Si 0.2541 0.3302 'International Tables Vol C Tables 4.2.6.8 and 6.1.1.4'

loop_
_geom_angle_atom_site_label_1
_geom_angle_atom_site_label_2
_geom_angle_atom_site_label_3
_geom_angle
_geom_angle_site_symmetry_1
_geom_angle_site_symmetry_3
_geom_angle_publ_flag
P1 Co1 P2 114.62(4) . . ?
P1 Co1 Si1 125.79(4) . . ?
P2 Co1 Si1 117.27(4) . . ?
C1 Co1 P1 96.53(11) . . ?
C1 Co1 P2 99.40(13) . . ?
C1 Co1 Si1 89.72(12) . . ?
C1 Co1 C30 178.84(14) . . ?
C30 Co1 P1 82.31(10) . . ?
C30 Co1 P2 81.04(11) . . ?
C30 Co1 Si1 91.03(10) . . ?
O2 P1 Co1 109.48(9) . . ?
O2 P1 C17 99.83(14) . . ?
O2 P1 C23 102.76(15) . . ?
C17 P1 Co1 125.56(11) . . ?
C17 P1 C23 97.53(15) . . ?
C23 P1 Co1 118.23(11) . . ?
O3 P2 Co1 109.41(10) . . ?
O3 P2 C32 100.37(15) . . ?
O3 P2 C38 100.86(14) . . ?
C32 P2 Co1 122.15(11) . . ?
C32 P2 C38 99.15(14) . . ?
C38 P2 Co1 121.21(11) . . ?
Co1 Si1 Cl1A 122.12(13) . . ?
Co1 Si1 Cl1B 123.6(3) . . ?
Co1 Si1 Cl1C 118.6(2) . . ?
N1 Si1 Co1 128.32(9) . . ?
N1 Si1 Cl1A 97.5(3) . . ?
N1 Si1 Cl1B 91.0(4) . . ?
N1 Si1 Cl1C 104.9(3) . . ?
N2 Si1 Co1 127.32(10) . . ?
N2 Si1 N1 70.26(12) . . ?
N2 Si1 Cl1A 97.73(18) . . ?
N2 Si1 Cl1B 101.2(3) . . ?
N2 Si1 Cl1C 95.1(3) . . ?
Cl1A Si1 Cl1B 8.8(3) . . ?
Cl1A Si1 Cl1C 9.2(3) . . ?
Cl1B Si1 Cl1C 17.9(5) . . ?
C29 O2 P1 111.52(19) . . ?
C31 O3 P2 112.3(2) . . ?
C2 N1 Si1 137.3(2) . . ?
C6 N1 Si1 91.1(2) . . ?
C6 N1 C2 130.6(3) . . ?
C6 N2 Si1 92.08(19) . . ?
C6 N2 C13 130.3(3) . . ?
C13 N2 Si1 137.3(2) . . ?
O1 C1 Co1 178.5(3) . . ?
N1 C2 C3 106.1(3) . . ?
N1 C2 C4 108.4(3) . . ?
N1 C2 C5 112.7(3) . . ?
C3 C2 C4 109.2(3) . . ?
C5 C2 C3 110.6(3) . . ?
C5 C2 C4 109.7(3) . . ?
C2 C3 H3A 109.5 . . ?
C2 C3 H3B 109.5 . . ?
C2 C3 H3C 109.5 . . ?
H3A C3 H3B 109.5 . . ?
H3A C3 H3C 109.5 . . ?
H3B C3 H3C 109.5 . . ?
C2 C4 H4A 109.5 . . ?
C2 C4 H4B 109.5 . . ?
C2 C4 H4C 109.5 . . ?
H4A C4 H4B 109.5 . . ?
H4A C4 H4C 109.5 . . ?
H4B C4 H4C 109.5 . . ?
C2 C5 H5A 109.5 . . ?
C2 C5 H5B 109.5 . . ?
C2 C5 H5C 109.5 . . ?
H5A C5 H5B 109.5 . . ?
H5A C5 H5C 109.5 . . ?
H5B C5 H5C 109.5 . . ?
N1 C6 C7 126.8(3) . . ?
N2 C6 N1 106.5(3) . . ?
N2 C6 C7 126.5(3) . . ?
C8 C7 C6 118.8(3) . . ?
C8 C7 C12 119.9(3) . . ?
C12 C7 C6 121.3(3) . . ?
C7 C8 H8 120.1 . . ?
C9 C8 C7 119.7(4) . . ?
C9 C8 H8 120.1 . . ?
C8 C9 H9 119.9 . . ?
C10 C9 C8 120.2(4) . . ?
C10 C9 H9 119.9 . . ?
C9 C10 H10 119.8 . . ?
C9 C10 C11 120.4(4) . . ?
C11 C10 H10 119.8 . . ?
C10 C11 H11 119.9 . . ?
C10 C11 C12 120.3(4) . . ?
C12 C11 H11 119.9 . . ?
C7 C12 H12 120.2 . . ?
C11 C12 C7 119.6(4) . . ?
C11 C12 H12 120.2 . . ?
N2 C13 C14 111.8(3) . . ?
N2 C13 C15 109.5(3) . . ?
N2 C13 C16 106.2(3) . . ?
C14 C13 C15 111.7(3) . . ?
C14 C13 C16 108.7(4) . . ?
C16 C13 C15 108.6(3) . . ?
C13 C14 H14A 109.5 . . ?
C13 C14 H14B 109.5 . . ?
C13 C14 H14C 109.5 . . ?
H14A C14 H14B 109.5 . . ?
H14A C14 H14C 109.5 . . ?
H14B C14 H14C 109.5 . . ?
C13 C15 H15A 109.5 . . ?
C13 C15 H15B 109.5 . . ?
C13 C15 H15C 109.5 . . ?
H15A C15 H15B 109.5 . . ?
H15A C15 H15C 109.5 . . ?
H15B C15 H15C 109.5 . . ?
C13 C16 H16A 109.5 . . ?
C13 C16 H16B 109.5 . . ?
C13 C16 H16C 109.5 . . ?
H16A C16 H16B 109.5 . . ?
H16A C16 H16C 109.5 . . ?
H16B C16 H16C 109.5 . . ?
C18 C17 P1 120.3(3) . . ?
C22 C17 P1 120.9(2) . . ?
C22 C17 C18 118.7(3) . . ?
C17 C18 H18 120.1 . . ?
C19 C18 C17 119.8(4) . . ?
C19 C18 H18 120.1 . . ?
C18 C19 H19 119.6 . . ?
C20 C19 C18 120.8(4) . . ?
C20 C19 H19 119.6 . . ?
C19 C20 H20 120.1 . . ?
C21 C20 C19 119.8(4) . . ?
C21 C20 H20 120.1 . . ?
C20 C21 H21 119.8 . . ?
C20 C21 C22 120.5(4) . . ?
C22 C21 H21 119.8 . . ?
C17 C22 C21 120.4(3) . . ?
C17 C22 H22 119.8 . . ?
C21 C22 H22 119.8 . . ?
C24 C23 P1 121.9(3) . . ?
C24 C23 C28 119.4(4) . . ?
C28 C23 P1 118.6(3) . . ?
C23 C24 H24 120.1 . . ?
C23 C24 C25 119.9(4) . . ?
C25 C24 H24 120.1 . . ?
C24 C25 H25 119.9 . . ?
C26 C25 C24 120.3(5) . . ?
C26 C25 H25 119.9 . . ?
C25 C26 H26 120.4 . . ?
C27 C26 C25 119.2(4) . . ?
C27 C26 H26 120.4 . . ?
C26 C27 H27 119.1 . . ?
C26 C27 C28 121.9(5) . . ?
C28 C27 H27 119.1 . . ?
C23 C28 H28 120.3 . . ?
C27 C28 C23 119.3(4) . . ?
C27 C28 H28 120.3 . . ?
O2 C29 H29A 109.1 . . ?
O2 C29 H29B 109.1 . . ?
O2 C29 C30 112.4(3) . . ?
H29A C29 H29B 107.8 . . ?
C30 C29 H29A 109.1 . . ?
C30 C29 H29B 109.1 . . ?
Co1 C30 H30 109.1 . . ?
C29 C30 Co1 109.8(2) . . ?
C29 C30 H30 109.1 . . ?
C31 C30 Co1 111.0(2) . . ?
C31 C30 C29 108.5(3) . . ?
C31 C30 H30 109.1 . . ?
O3 C31 C30 111.4(3) . . ?
O3 C31 H31A 109.4 . . ?
O3 C31 H31B 109.4 . . ?
C30 C31 H31A 109.4 . . ?
C30 C31 H31B 109.4 . . ?
H31A C31 H31B 108.0 . . ?
C33 C32 P2 121.3(3) . . ?
C37 C32 P2 119.6(3) . . ?
C37 C32 C33 119.0(3) . . ?
C32 C33 H33 119.6 . . ?
C34 C33 C32 120.9(4) . . ?
C34 C33 H33 119.6 . . ?
C33 C34 H34 120.2 . . ?
C35 C34 C33 119.5(4) . . ?
C35 C34 H34 120.2 . . ?
C34 C35 H35 119.8 . . ?
C36 C35 C34 120.5(4) . . ?
C36 C35 H35 119.8 . . ?
C35 C36 H36 120.0 . . ?
C35 C36 C37 120.1(4) . . ?
C37 C36 H36 120.0 . . ?
C32 C37 C36 120.0(4) . . ?
C32 C37 H37 120.0 . . ?
C36 C37 H37 120.0 . . ?
C39 C38 P2 120.8(3) . . ?
C39 C38 C43 119.0(3) . . ?
C43 C38 P2 120.2(2) . . ?
C38 C39 H39 120.3 . . ?
C38 C39 C40 119.4(4) . . ?
C40 C39 H39 120.3 . . ?
C39 C40 H40 119.3 . . ?
C41 C40 C39 121.4(4) . . ?
C41 C40 H40 119.3 . . ?
C40 C41 H41 120.2 . . ?
C40 C41 C42 119.6(3) . . ?
C42 C41 H41 120.2 . . ?
C41 C42 H42 119.7 . . ?
C41 C42 C43 120.6(4) . . ?
C43 C42 H42 119.7 . . ?
C38 C43 H43 120.0 . . ?
C42 C43 C38 120.0(3) . . ?
C42 C43 H43 120.0 . . ?
Cl1C Cl1B Si1 84.3(15) . . ?
Cl1B Cl1C Si1 77.7(15) . . ?

loop_
_geom_bond_atom_site_label_1
_geom_bond_atom_site_label_2
_geom_bond_distance
_geom_bond_site_symmetry_2
_geom_bond_publ_flag
Co1 P1 2.1354(9) . ?
Co1 P2 2.1431(10) . ?
Co1 Si1 2.1793(9) . ?
Co1 C1 1.729(3) . ?
Co1 C30 2.073(3) . ?
P1 O2 1.624(2) . ?
P1 C17 1.826(4) . ?
P1 C23 1.837(4) . ?
P2 O3 1.632(2) . ?
P2 C32 1.828(3) . ?
P2 C38 1.830(3) . ?
Si1 N1 1.866(3) . ?
Si1 N2 1.850(2) . ?
Si1 Cl1A 2.191(4) . ?
Si1 Cl1B 2.199(11) . ?
Si1 Cl1C 2.240(10) . ?
O1 C1 1.159(4) . ?
O2 C29 1.446(4) . ?
O3 C31 1.446(4) . ?
N1 C2 1.488(4) . ?
N1 C6 1.338(4) . ?
N2 C6 1.330(4) . ?
N2 C13 1.488(4) . ?
C2 C3 1.527(5) . ?
C2 C4 1.542(5) . ?
C2 C5 1.514(6) . ?
C3 H3A 0.9800 . ?
C3 H3B 0.9800 . ?
C3 H3C 0.9800 . ?
C4 H4A 0.9800 . ?
C4 H4B 0.9800 . ?
C4 H4C 0.9800 . ?
C5 H5A 0.9800 . ?
C5 H5B 0.9800 . ?
C5 H5C 0.9800 . ?
C6 C7 1.489(4) . ?
C7 C8 1.389(5) . ?
C7 C12 1.389(5) . ?
C8 H8 0.9500 . ?
C8 C9 1.382(5) . ?
C9 H9 0.9500 . ?
C9 C10 1.372(6) . ?
C10 H10 0.9500 . ?
C10 C11 1.376(6) . ?
C11 H11 0.9500 . ?
C11 C12 1.380(5) . ?
C12 H12 0.9500 . ?
C13 C14 1.513(5) . ?
C13 C15 1.525(5) . ?
C13 C16 1.525(6) . ?
C14 H14A 0.9800 . ?
C14 H14B 0.9800 . ?
C14 H14C 0.9800 . ?
C15 H15A 0.9800 . ?
C15 H15B 0.9800 . ?
C15 H15C 0.9800 . ?
C16 H16A 0.9800 . ?
C16 H16B 0.9800 . ?
C16 H16C 0.9800 . ?
C17 C18 1.392(5) . ?
C17 C22 1.381(5) . ?
C18 H18 0.9500 . ?
C18 C19 1.391(6) . ?
C19 H19 0.9500 . ?
C19 C20 1.372(6) . ?
C20 H20 0.9500 . ?
C20 C21 1.355(6) . ?
C21 H21 0.9500 . ?
C21 C22 1.399(5) . ?
C22 H22 0.9500 . ?
C23 C24 1.379(5) . ?
C23 C28 1.396(6) . ?
C24 H24 0.9500 . ?
C24 C25 1.396(6) . ?
C25 H25 0.9500 . ?
C25 C26 1.386(8) . ?
C26 H26 0.9500 . ?
C26 C27 1.352(8) . ?
C27 H27 0.9500 . ?
C27 C28 1.382(6) . ?
C28 H28 0.9500 . ?
C29 H29A 0.9900 . ?
C29 H29B 0.9900 . ?
C29 C30 1.527(5) . ?
C30 H30 1.0000 . ?
C30 C31 1.521(5) . ?
C31 H31A 0.9900 . ?
C31 H31B 0.9900 . ?
C32 C33 1.388(5) . ?
C32 C37 1.384(5) . ?
C33 H33 0.9500 . ?
C33 C34 1.380(5) . ?
C34 H34 0.9500 . ?
C34 C35 1.380(7) . ?
C35 H35 0.9500 . ?
C35 C36 1.371(6) . ?
C36 H36 0.9500 . ?
C36 C37 1.393(5) . ?
C37 H37 0.9500 . ?
C38 C39 1.389(5) . ?
C38 C43 1.399(5) . ?
C39 H39 0.9500 . ?
C39 C40 1.396(5) . ?
C40 H40 0.9500 . ?
C40 C41 1.367(6) . ?
C41 H41 0.9500 . ?
C41 C42 1.367(6) . ?
C42 H42 0.9500 . ?
C42 C43 1.393(5) . ?
C43 H43 0.9500 . ?
Cl1B Cl1C 0.69(2) . ?

loop_
_geom_torsion_atom_site_label_1
_geom_torsion_atom_site_label_2
_geom_torsion_atom_site_label_3
_geom_torsion_atom_site_label_4
_geom_torsion
_geom_torsion_site_symmetry_1
_geom_torsion_site_symmetry_2
_geom_torsion_site_symmetry_3
_geom_torsion_site_symmetry_4
_geom_torsion_publ_flag
Co1 P1 O2 C29 -11.8(3) . . . . ?
Co1 P1 C17 C18 -158.5(2) . . . . ?
Co1 P1 C17 C22 24.9(3) . . . . ?
Co1 P1 C23 C24 108.4(3) . . . . ?
Co1 P1 C23 C28 -69.8(3) . . . . ?
Co1 P2 O3 C31 -6.6(2) . . . . ?
Co1 P2 C32 C33 -132.4(3) . . . . ?
Co1 P2 C32 C37 49.7(3) . . . . ?
Co1 P2 C38 C39 103.9(3) . . . . ?
Co1 P2 C38 C43 -74.1(3) . . . . ?
Co1 Si1 N1 C2 69.9(3) . . . . ?
Co1 Si1 N1 C6 -121.10(16) . . . . ?
Co1 Si1 N2 C6 122.27(17) . . . . ?
Co1 Si1 N2 C13 -63.8(3) . . . . ?
Co1 C30 C31 O3 -43.7(3) . . . . ?
P1 O2 C29 C30 35.1(4) . . . . ?
P1 C17 C18 C19 -175.6(3) . . . . ?
P1 C17 C22 C21 175.5(3) . . . . ?
P1 C23 C24 C25 -177.4(3) . . . . ?
P1 C23 C28 C27 176.8(3) . . . . ?
P2 O3 C31 C30 31.6(3) . . . . ?
P2 C32 C33 C34 -178.2(3) . . . . ?
P2 C32 C37 C36 177.5(3) . . . . ?
P2 C38 C39 C40 -179.2(3) . . . . ?
P2 C38 C43 C42 179.4(3) . . . . ?
Si1 N1 C2 C3 -18.3(5) . . . . ?
Si1 N1 C2 C4 98.8(3) . . . . ?
Si1 N1 C2 C5 -139.5(3) . . . . ?
Si1 N1 C6 N2 -1.9(2) . . . . ?
Si1 N1 C6 C7 174.2(3) . . . . ?
Si1 N2 C6 N1 1.9(2) . . . . ?
Si1 N2 C6 C7 -174.2(3) . . . . ?
Si1 N2 C13 C14 129.0(3) . . . . ?
Si1 N2 C13 C15 -106.6(4) . . . . ?
Si1 N2 C13 C16 10.5(5) . . . . ?
O2 P1 C17 C18 -35.9(3) . . . . ?
O2 P1 C17 C22 147.6(3) . . . . ?
O2 P1 C23 C24 -12.3(3) . . . . ?
O2 P1 C23 C28 169.5(3) . . . . ?
O2 C29 C30 Co1 -42.8(4) . . . . ?
O2 C29 C30 C31 -164.4(3) . . . . ?
O3 P2 C32 C33 -11.5(3) . . . . ?
O3 P2 C32 C37 170.6(3) . . . . ?
O3 P2 C38 C39 -16.9(3) . . . . ?
O3 P2 C38 C43 165.2(3) . . . . ?
N1 Si1 N2 C6 -1.42(18) . . . . ?
N1 Si1 N2 C13 172.5(4) . . . . ?
N1 C6 C7 C8 -84.3(4) . . . . ?
N1 C6 C7 C12 97.5(4) . . . . ?
N2 Si1 N1 C2 -167.5(3) . . . . ?
N2 Si1 N1 C6 1.41(18) . . . . ?
N2 C6 C7 C8 91.0(4) . . . . ?
N2 C6 C7 C12 -87.2(4) . . . . ?
C2 N1 C6 N2 168.2(3) . . . . ?
C2 N1 C6 C7 -15.7(5) . . . . ?
C6 N1 C2 C3 176.3(3) . . . . ?
C6 N1 C2 C4 -66.6(4) . . . . ?
C6 N1 C2 C5 55.1(4) . . . . ?
C6 N2 C13 C14 -59.0(5) . . . . ?
C6 N2 C13 C15 65.4(5) . . . . ?
C6 N2 C13 C16 -177.5(3) . . . . ?
C6 C7 C8 C9 -178.3(3) . . . . ?
C6 C7 C12 C11 177.1(3) . . . . ?
C7 C8 C9 C10 1.3(6) . . . . ?
C8 C7 C12 C11 -1.1(5) . . . . ?
C8 C9 C10 C11 -1.5(7) . . . . ?
C9 C10 C11 C12 0.3(7) . . . . ?
C10 C11 C12 C7 0.9(6) . . . . ?
C12 C7 C8 C9 0.0(5) . . . . ?
C13 N2 C6 N1 -172.6(3) . . . . ?
C13 N2 C6 C7 11.3(5) . . . . ?
C17 P1 O2 C29 -145.3(2) . . . . ?
C17 P1 C23 C24 -114.2(3) . . . . ?
C17 P1 C23 C28 67.6(3) . . . . ?
C17 C18 C19 C20 -0.3(6) . . . . ?
C18 C17 C22 C21 -1.0(5) . . . . ?
C18 C19 C20 C21 -0.5(6) . . . . ?
C19 C20 C21 C22 0.5(6) . . . . ?
C20 C21 C22 C17 0.3(6) . . . . ?
C22 C17 C18 C19 1.0(5) . . . . ?
C23 P1 O2 C29 114.6(2) . . . . ?
C23 P1 C17 C18 68.6(3) . . . . ?
C23 P1 C17 C22 -108.0(3) . . . . ?
C23 C24 C25 C26 0.0(6) . . . . ?
C24 C23 C28 C27 -1.5(6) . . . . ?
C24 C25 C26 C27 -0.1(7) . . . . ?
C25 C26 C27 C28 -0.6(8) . . . . ?
C26 C27 C28 C23 1.4(7) . . . . ?
C28 C23 C24 C25 0.8(6) . . . . ?
C29 C30 C31 O3 77.1(3) . . . . ?
C32 P2 O3 C31 -136.3(2) . . . . ?
C32 P2 C38 C39 -119.4(3) . . . . ?
C32 P2 C38 C43 62.6(3) . . . . ?
C32 C33 C34 C35 0.7(6) . . . . ?
C33 C32 C37 C36 -0.5(5) . . . . ?
C33 C34 C35 C36 -0.4(6) . . . . ?
C34 C35 C36 C37 -0.4(6) . . . . ?
C35 C36 C37 C32 0.9(6) . . . . ?
C37 C32 C33 C34 -0.3(5) . . . . ?
C38 P2 O3 C31 122.2(2) . . . . ?
C38 P2 C32 C33 91.5(3) . . . . ?
C38 P2 C32 C37 -86.5(3) . . . . ?
C38 C39 C40 C41 0.6(6) . . . . ?
C39 C38 C43 C42 1.4(5) . . . . ?
C39 C40 C41 C42 -0.2(6) . . . . ?
C40 C41 C42 C43 0.3(6) . . . . ?
C41 C42 C43 C38 -1.0(6) . . . . ?
C43 C38 C39 C40 -1.2(5) . . . . ?
Cl1A Si1 N1 C2 -72.0(4) . . . . ?
Cl1A Si1 N1 C6 97.0(3) . . . . ?
Cl1A Si1 N2 C6 -96.6(4) . . . . ?
Cl1A Si1 N2 C13 77.3(5) . . . . ?
Cl1B Si1 N1 C2 -66.0(5) . . . . ?
Cl1B Si1 N1 C6 102.9(4) . . . . ?
Cl1B Si1 N2 C6 -88.4(4) . . . . ?
Cl1B Si1 N2 C13 85.5(5) . . . . ?
Cl1C Si1 N1 C2 -77.4(4) . . . . ?
Cl1C Si1 N1 C6 91.5(3) . . . . ?
Cl1C Si1 N2 C6 -105.4(4) . . . . ?
Cl1C Si1 N2 C13 68.4(5) . . . . ?

loop_
_smtbx_masks_void_nr
_smtbx_masks_void_average_x
_smtbx_masks_void_average_y
_smtbx_masks_void_average_z
_smtbx_masks_void_volume
_smtbx_masks_void_count_electrons
_smtbx_masks_void_content
1 0.000 -0.663 0.250 445.9 82.6 '2 (C5 H12)'
2 0.000 -0.950 0.750 445.9 82.6 '2 (C5 H12)'
